data_7059337
loop_
_publ_author_name
'Tian, Yuan'
'Wang, Xiu-Li'
'Luan, Jian'
'Lin, Hong-Yan'
'Chang, Zhi-Han'
'Wang, Xiang'
'Liu, Guo-Cheng'

_publ_section_title
;
 CNTs synthesized with polyoxometalate-based metal--organic compounds as
 catalyst precursors via the CVD method and their adsorption performance
 towards organic dyes
;
_journal_issue 14
_journal_name_full 'New Journal of Chemistry'
_journal_page_first 5508
_journal_page_last 5512
_journal_paper_doi 10.1039/C9NJ06331E
_journal_volume 44
_journal_year 2020
_chemical_formula_sum 'C45 H52 Mo24 N30 O82 P2'
_chemical_formula_weight 4689.66
_space_group_crystal_system triclinic
_space_group_IT_number 2
_space_group_name_Hall '-P 1'
_space_group_name_H-M_alt 'P -1'
_atom_sites_solution_hydrogens mixed
_audit_creation_method SHELXL-2017/1
_audit_update_record
;
2020-02-16 deposited with the CCDC.	2020-02-26 downloaded from the CCDC.
;
_cell_angle_alpha 77.3500(10)
_cell_angle_beta 75.9590(10)
_cell_angle_gamma 77.6590(10)
_cell_formula_units_Z 1
_cell_length_a 13.2175(5)
_cell_length_b 13.7136(5)
_cell_length_c 16.3280(6)
_cell_measurement_reflns_used 8087
_cell_measurement_temperature 293(2)
_cell_measurement_theta_max 28.282
_cell_measurement_theta_min 1.544
_cell_volume 2760.87(18)
_computing_cell_refinement 'Bruker SAINT'
_computing_data_reduction 'Bruker SAINT'
_computing_molecular_graphics 'Bruker SHELXTL'
_computing_publication_material 'Bruker SHELXTL'
_computing_structure_refinement 'SHELXL-2016/7 (Sheldrick, 2014)'
_computing_structure_solution 'XT, VERSION 2014/5'
_diffrn_ambient_temperature 293(2)
_diffrn_measured_fraction_theta_full 1.000
_diffrn_measured_fraction_theta_max 0.992
_diffrn_measurement_device_type 'Bruker APEX-II CCD'
_diffrn_measurement_method '\f & \w scans'
_diffrn_radiation_type MoK\a
_diffrn_radiation_wavelength 0.71073
_diffrn_reflns_av_R_equivalents 0.0176
_diffrn_reflns_av_unetI/netI 0.0370
_diffrn_reflns_Laue_measured_fraction_full 1.000
_diffrn_reflns_Laue_measured_fraction_max 0.992
_diffrn_reflns_limit_h_max 17
_diffrn_reflns_limit_h_min -16
_diffrn_reflns_limit_k_max 18
_diffrn_reflns_limit_k_min -16
_diffrn_reflns_limit_l_max 21
_diffrn_reflns_limit_l_min -16
_diffrn_reflns_number 20290
_diffrn_reflns_point_group_measured_fraction_full 1.000
_diffrn_reflns_point_group_measured_fraction_max 0.992
_diffrn_reflns_theta_full 25.242
_diffrn_reflns_theta_max 28.282
_diffrn_reflns_theta_min 1.544
_exptl_absorpt_coefficient_mu 2.775
_exptl_absorpt_correction_T_max 0.741
_exptl_absorpt_correction_T_min 0.620
_exptl_absorpt_correction_type multi-scan
_exptl_absorpt_process_details
;
SADABS-2016/2 - Bruker AXS area detector scaling and absorption correction
;
_exptl_crystal_colour yellow
_exptl_crystal_density_diffrn 2.821
_exptl_crystal_description block
_exptl_crystal_F_000 2226
_exptl_crystal_size_max 0.150
_exptl_crystal_size_mid 0.130
_exptl_crystal_size_min 0.110
_refine_diff_density_max 0.832
_refine_diff_density_min -0.879
_refine_diff_density_rms 0.125
_refine_ls_extinction_method none
_refine_ls_goodness_of_fit_ref 1.036
_refine_ls_hydrogen_treatment constr
_refine_ls_matrix_type full
_refine_ls_number_parameters 884
_refine_ls_number_reflns 13593
_refine_ls_number_restraints 62
_refine_ls_restrained_S_all 1.035
_refine_ls_R_factor_all 0.0405
_refine_ls_R_factor_gt 0.0279
_refine_ls_shift/su_max 0.001
_refine_ls_shift/su_mean 0.000
_refine_ls_structure_factor_coef Fsqd
_refine_ls_weighting_details 'w=1/[\s^2^(Fo^2^)+(0.0301P)^2^] where P=(Fo^2^+2Fc^2^)/3'
_refine_ls_weighting_scheme calc
_refine_ls_wR_factor_gt 0.0625
_refine_ls_wR_factor_ref 0.0668
_reflns_Friedel_coverage 0.000
_reflns_number_gt 11073
_reflns_number_total 13593
_reflns_threshold_expression 'I > 2\s(I)'
_cod_data_source_file c9nj06331e2.cif
_cod_data_source_block 1
_cod_depositor_comments
;Adding full bibliography for 7059337--7059340.cif.

 Adding full bibliography for 7059337--7059340.cif.
;
_cod_database_code 7059337
_shelx_shelxl_version_number 2017/1
_shelx_space_group_comment
;
The symmetry employed for this shelxl refinement is uniquely defined
by the following loop, which should always be used as a source of
symmetry information in preference to the above space-group names.
They are only intended as comments.
;
_shelx_estimated_absorpt_t_min 0.681
_shelx_estimated_absorpt_t_max 0.750

loop_
_space_group_symop_operation_xyz
'x, y, z'
'-x, -y, -z'

loop_
_atom_site_label
_atom_site_type_symbol
_atom_site_fract_x
_atom_site_fract_y
_atom_site_fract_z
_atom_site_U_iso_or_equiv
_atom_site_adp_type
_atom_site_occupancy
_atom_site_site_symmetry_order
_atom_site_calc_flag
_atom_site_refinement_flags_posn
_atom_site_refinement_flags_adp
_atom_site_refinement_flags_occupancy
_atom_site_disorder_assembly
_atom_site_disorder_group
Mo1 Mo 0.11247(2) 0.60544(2) 0.28433(2) 0.02141(7) Uani 1 1 d . . . A 1
Mo2 Mo 0.17618(2) 0.19111(2) 0.17244(2) 0.02389(7) Uani 1 1 d . . . A 1
Mo3 Mo 0.15677(2) 0.14382(2) 0.40823(2) 0.02163(7) Uani 1 1 d . . . A 1
Mo4 Mo 0.19878(2) 0.32693(2) 0.50264(2) 0.01966(7) Uani 1 1 d . . . A 1
Mo5 Mo 0.47540(2) 0.26730(2) 0.38113(2) 0.01921(7) Uani 1 1 d . . . A 1
Mo6 Mo 0.35497(2) 0.57989(2) 0.14909(2) 0.02176(7) Uani 1 1 d . . . A 1
Mo7 Mo 0.05349(2) 0.43857(2) 0.15756(2) 0.02272(7) Uani 1 1 d . . . A 1
Mo8 Mo 0.33711(2) 0.53389(2) 0.36553(2) 0.01946(7) Uani 1 1 d . . . A 1
Mo9 Mo 0.30636(2) 0.38028(3) 0.04846(2) 0.02329(7) Uani 1 1 d . . . A 1
Mo10 Mo -0.00375(2) 0.37695(2) 0.39534(2) 0.01943(7) Uani 1 1 d . . . A 1
Mo11 Mo 0.42062(2) 0.11589(2) 0.26204(2) 0.02128(7) Uani 1 1 d . . . A 1
Mo12 Mo 0.52785(2) 0.32781(2) 0.16187(2) 0.02003(7) Uani 1 1 d . . . A 1
P1 P 0.25944(6) 0.35654(6) 0.27448(5) 0.01395(16) Uani 1 1 d . . . A 1
O1 O -0.13124(18) 0.4067(2) 0.44020(17) 0.0294(6) Uani 1 1 d . . . A 1
O2 O 0.3759(2) 0.59554(19) 0.42723(16) 0.0298(6) Uani 1 1 d . . . A 1
O3 O 0.64426(19) 0.3277(2) 0.09097(16) 0.0307(6) Uani 1 1 d . . . A 1
O4 O 0.4153(2) 0.6683(2) 0.07913(16) 0.0314(6) Uani 1 1 d . . . A 1
O5 O -0.0573(2) 0.4876(2) 0.12000(18) 0.0334(6) Uani 1 1 d . . . A 1
O6 O 0.4733(2) -0.00712(19) 0.26618(18) 0.0330(6) Uani 1 1 d . . . A 1
O7 O 0.06449(19) 0.29295(19) 0.15195(16) 0.0268(6) Uani 1 1 d . . . A 1
O8 O 0.1485(2) 0.0946(2) 0.13875(19) 0.0400(7) Uani 1 1 d . . . A 1
O9 O 0.1145(2) 0.03324(19) 0.45431(19) 0.0364(7) Uani 1 1 d . . . A 1
O10 O 0.0221(2) 0.71193(19) 0.28371(18) 0.0320(6) Uani 1 1 d . . . A 1
O11 O 0.3494(2) 0.4054(2) -0.05746(16) 0.0366(7) Uani 1 1 d . . . A 1
O12 O 0.1996(2) 0.3168(2) 0.60665(15) 0.0314(6) Uani 1 1 d . . . A 1
O13 O 0.32192(18) 0.13607(19) 0.19570(16) 0.0255(6) Uani 1 1 d . . . A 1
O14 O 0.39019(18) 0.59716(18) 0.25699(15) 0.0229(5) Uani 1 1 d . . . A 1
O15 O 0.17610(19) 0.18723(18) 0.50190(15) 0.0238(5) Uani 1 1 d . . . A 1
O16 O 0.26437(17) 0.46784(16) 0.27063(14) 0.0168(5) Uani 1 1 d . . . A 1
O17 O 0.56864(17) 0.30118(18) 0.26575(15) 0.0217(5) Uani 1 1 d . . . A 1
O18 O 0.35046(18) 0.26451(18) 0.45972(15) 0.0225(5) Uani 1 1 d . . . A 1
O19 O 0.13213(18) 0.16113(18) 0.28984(16) 0.0255(6) Uani 1 1 d . . . A 1
O20 O 0.21790(17) 0.34630(17) 0.19775(14) 0.0176(5) Uani 1 1 d . . . A 1
O21 O 0.43622(18) 0.41700(17) 0.36558(15) 0.0211(5) Uani 1 1 d . . . A 1
O22 O 0.56550(19) 0.2454(2) 0.44297(16) 0.0298(6) Uani 1 1 d . . . A 1
O23 O 0.26005(19) 0.25779(19) 0.06363(16) 0.0276(6) Uani 1 1 d . . . A 1
O24 O 0.37051(16) 0.29350(16) 0.27195(14) 0.0167(5) Uani 1 1 d . . . A 1
O25 O 0.24499(18) 0.44668(18) 0.45256(15) 0.0223(5) Uani 1 1 d . . . A 1
O26 O 0.15551(19) 0.44654(19) 0.05706(15) 0.0259(6) Uani 1 1 d . . . A 1
O27 O 0.18558(17) 0.31719(16) 0.35751(14) 0.0163(5) Uani 1 1 d . . . A 1
O28 O 0.01463(18) 0.23464(17) 0.42302(15) 0.0222(5) Uani 1 1 d . . . A 1
O29 O 0.04382(18) 0.50953(18) 0.36206(15) 0.0225(5) Uani 1 1 d . . . A 1
O30 O 0.52202(18) 0.17739(18) 0.18348(15) 0.0232(5) Uani 1 1 d . . . A 1
O32 O 0.42761(18) 0.32863(18) 0.08887(15) 0.0237(5) Uani 1 1 d . . . A 1
O33 O -0.00405(18) 0.38827(18) 0.28179(15) 0.0229(5) Uani 1 1 d . . . A 1
O34 O 0.07934(18) 0.54467(18) 0.19625(15) 0.0237(5) Uani 1 1 d . . . A 1
O35 O 0.47326(18) 0.46113(18) 0.16024(15) 0.0231(5) Uani 1 1 d . . . A 1
O36 O 0.31606(19) 0.50928(18) 0.08255(15) 0.0248(5) Uani 1 1 d . . . A 1
O37 O 0.22296(19) 0.65301(18) 0.18522(16) 0.0252(5) Uani 1 1 d . . . A 1
O38 O 0.19756(18) 0.62028(17) 0.35412(15) 0.0230(5) Uani 1 1 d . . . A 1
O39 O 0.05844(18) 0.36912(17) 0.49781(15) 0.0215(5) Uani 1 1 d . . . A 1
O40 O 0.29561(18) 0.10733(18) 0.36132(16) 0.0246(5) Uani 1 1 d . . . A 1
O41 O 0.48465(18) 0.14123(17) 0.35365(15) 0.0218(5) Uani 1 1 d . . . A 1
C1 C 0.2445(4) 0.8106(3) 0.4328(3) 0.0485(12) Uani 1 1 d . . . B 1
H1A H 0.270953 0.793122 0.482888 0.058 Uiso 1 1 calc R U . B 1
C2 C 0.3111(4) 0.8261(4) 0.3550(5) 0.0683(19) Uani 1 1 d . . . B 1
H2A H 0.383377 0.819212 0.351986 0.082 Uiso 1 1 calc R U . B 1
C3 C 0.2723(6) 0.8519(4) 0.2814(4) 0.071(2) Uani 1 1 d . . . B 1
C4 C 0.1650(5) 0.8675(4) 0.2892(3) 0.0618(16) Uani 1 1 d . . . B 1
H4A H 0.136193 0.890813 0.240451 0.074 Uiso 1 1 calc R U . B 1
C5 C 0.1001(4) 0.8495(3) 0.3670(3) 0.0484(12) Uani 1 1 d . . . B 1
H5A H 0.027434 0.857246 0.371560 0.058 Uiso 1 1 calc R U . B 1
C7 C 0.6274(3) 0.5434(3) 0.3888(3) 0.0353(9) Uani 1 1 d . . . C 1
H7A H 0.598689 0.555273 0.444345 0.042 Uiso 1 1 calc R U . C 1
C8 C 0.7783(3) 0.3332(3) 0.2735(2) 0.0256(8) Uani 1 1 d . . . C 1
C9 C 0.6620(4) 0.6063(4) 0.2413(3) 0.0544(13) Uani 1 1 d . . . C 1
H9A H 0.656067 0.661039 0.196653 0.065 Uiso 1 1 calc R U . C 1
C10 C 0.7292(3) 0.0234(3) 0.2871(3) 0.0448(12) Uani 1 1 d . . . C 1
H10A H 0.658151 0.012727 0.316349 0.054 Uiso 1 1 calc R U . C 1
H10B H 0.723561 0.089295 0.250150 0.054 Uiso 1 1 calc R U . C 1
C11 C 0.9623(4) -0.2674(4) 0.0554(3) 0.0470(12) Uani 1 1 d . . . C 1
H11A H 0.898550 -0.290699 0.065077 0.056 Uiso 1 1 calc R U . C 1
C12 C 0.9687(3) -0.1880(3) 0.0918(3) 0.0399(10) Uani 1 1 d . . . C 1
C13 C 0.8864(3) 0.0785(3) 0.3204(3) 0.0424(11) Uani 1 1 d . . . C 1
H13A H 0.921701 0.074597 0.366857 0.051 Uiso 1 1 calc R U . C 1
H13B H 0.936479 0.045928 0.276184 0.051 Uiso 1 1 calc R U . C 1
C14 C 0.7128(3) 0.5124(3) 0.2240(3) 0.0421(11) Uani 1 1 d . . . C 1
H14A H 0.740474 0.502940 0.167722 0.050 Uiso 1 1 calc R U . C 1
C15 C 0.8762(3) -0.1431(3) 0.1500(3) 0.0410(11) Uani 1 1 d . . . C 1
C16 C 0.7225(3) 0.4320(3) 0.2915(2) 0.0265(8) Uani 1 1 d . . . C 1
C17 C 1.1519(4) -0.2008(4) 0.0238(4) 0.0628(15) Uani 1 1 d . . . C 1
H17A H 1.216784 -0.179091 0.012132 0.075 Uiso 1 1 calc R U . C 1
C18 C 1.0518(4) -0.3120(4) 0.0045(3) 0.0487(12) Uani 1 1 d . . . C 1
H18A H 1.048714 -0.365866 -0.020406 0.058 Uiso 1 1 calc R U . C 1
C19 C 0.6762(3) 0.4488(3) 0.3748(2) 0.0296(8) Uani 1 1 d . . . C 1
H19A H 0.678738 0.395243 0.420768 0.035 Uiso 1 1 calc R U . C 1
C20 C 0.7924(4) 0.0235(3) 0.3533(3) 0.0453(12) Uani 1 1 d . . . C 1
H20A H 0.745288 0.054429 0.399711 0.054 Uiso 1 1 calc R U . C 1
H20B H 0.817708 -0.046252 0.377035 0.054 Uiso 1 1 calc R U . C 1
C21 C 1.0658(4) -0.1538(4) 0.0748(3) 0.0552(13) Uani 1 1 d . . . C 1
H21A H 1.071437 -0.099571 0.098018 0.066 Uiso 1 1 calc R U . C 1
N1 N 0.7845(3) -0.1790(4) 0.1740(3) 0.0663(14) Uani 1 1 d . . . C 1
N2 N 0.7222(3) -0.1222(3) 0.2272(3) 0.0628(13) Uani 1 1 d . . . C 1
N3 N 0.1413(3) 0.8207(2) 0.4366(2) 0.0370(9) Uani 1 1 d . . . B 1
H3A H 0.099928 0.808104 0.485793 0.044 Uiso 1 1 calc R U . B 1
N4 N 0.8737(3) -0.0649(3) 0.1870(3) 0.0461(10) Uani 1 1 d . . . C 1
N5 N 0.7766(3) -0.0553(3) 0.2338(2) 0.0427(9) Uani 1 1 d . . . C 1
N6 N 1.1418(3) -0.2783(3) -0.0091(2) 0.0542(11) Uani 1 1 d . . . C 1
H6A H 1.196633 -0.307811 -0.040638 0.065 Uiso 1 1 calc R U . C 1
N7 N 0.8523(3) 0.1838(3) 0.2855(2) 0.0319(8) Uani 1 1 d . . . C 1
N12 N 0.6213(3) 0.6189(3) 0.3221(2) 0.0420(9) Uani 1 1 d . . . C 1
H12A H 0.589662 0.678296 0.331584 0.050 Uiso 1 1 calc R U . C 1
N13 N 0.8585(3) 0.2156(3) 0.2027(2) 0.0347(8) Uani 1 1 d . . . C 1
N14 N 0.8120(2) 0.3113(3) 0.1938(2) 0.0312(7) Uani 1 1 d . . . C 1
N15 N 0.8022(2) 0.2537(2) 0.3332(2) 0.0293(7) Uani 1 1 d . . . C 1
C6 C 0.3713(8) 0.8502(6) 0.2113(6) 0.0275(15) Uani 0.483(5) 1 d . U P B 1
N8 N 0.3515(7) 0.8945(5) 0.1351(5) 0.0313(15) Uani 0.483(5) 1 d . U P B 1
N9 N 0.5234(5) 0.8289(5) 0.1298(4) 0.0322(15) Uani 0.483(5) 1 d . U P B 1
N10 N 0.4514(8) 0.8799(10) 0.0860(8) 0.0288(18) Uani 0.483(5) 1 d . U P B 1
N11 N 0.4739(5) 0.8105(5) 0.2100(4) 0.0314(15) Uani 0.483(5) 1 d . U P B 1
C22 C 0.4718(9) 0.9078(9) -0.0078(6) 0.045(3) Uani 0.483(5) 1 d . . P B 1
H22A H 0.447318 0.860236 -0.031476 0.054 Uiso 0.483(5) 1 calc R U P B 1
H22B H 0.547364 0.903629 -0.029903 0.054 Uiso 0.483(5) 1 calc R U P B 1
C6' C 0.3128(9) 0.8767(7) 0.1841(7) 0.0439(19) Uani 0.517(5) 1 d . U P B 2
N8' N 0.2653(7) 0.8992(6) 0.1151(5) 0.0520(19) Uani 0.517(5) 1 d . U P B 2
N9' N 0.4277(11) 0.8943(11) 0.0771(8) 0.050(2) Uani 0.517(5) 1 d D U P B 2
N10' N 0.3397(7) 0.9099(6) 0.0474(5) 0.059(2) Uani 0.517(5) 1 d D U P B 2
N11' N 0.4146(7) 0.8705(6) 0.1610(5) 0.0475(18) Uani 0.517(5) 1 d D U P B 2
C22' C 0.5351(10) 0.9000(8) 0.0205(8) 0.068(4) Uani 0.517(5) 1 d . . P B 2
H22C H 0.528929 0.912891 -0.039104 0.082 Uiso 0.517(5) 1 calc R U P B 2
H22D H 0.581203 0.835331 0.031196 0.082 Uiso 0.517(5) 1 calc R U P B 2
C23 C 0.4156(8) 1.0156(8) -0.0366(6) 0.058(3) Uani 0.5 1 d . . P . .
H23A H 0.343084 1.022230 -0.006481 0.069 Uiso 0.5 1 d R U P B .
H23B H 0.416114 1.025360 -0.096741 0.069 Uiso 0.5 1 d R U P . .
O1W O 0.5570(3) 0.8041(2) 0.3730(2) 0.0583(9) Uani 1 1 d . . . . .

loop_
_atom_site_aniso_label
_atom_site_aniso_U_11
_atom_site_aniso_U_22
_atom_site_aniso_U_33
_atom_site_aniso_U_23
_atom_site_aniso_U_13
_atom_site_aniso_U_12
Mo1 0.01946(14) 0.01603(14) 0.02785(17) -0.00539(12) -0.00379(12) -0.00078(12)
Mo2 0.02317(15) 0.02488(16) 0.02858(17) -0.01164(13) -0.00801(13) -0.00453(13)
Mo3 0.02092(15) 0.01609(14) 0.02606(16) -0.00293(12) -0.00014(12) -0.00541(12)
Mo4 0.01975(14) 0.02414(16) 0.01469(14) -0.00347(12) -0.00090(11) -0.00584(12)
Mo5 0.01609(14) 0.02396(16) 0.01802(15) -0.00361(12) -0.00562(11) -0.00200(12)
Mo6 0.02399(15) 0.02105(15) 0.01820(15) -0.00003(12) -0.00084(12) -0.00693(12)
Mo7 0.01835(14) 0.02772(17) 0.02438(16) -0.00658(13) -0.00979(12) -0.00061(13)
Mo8 0.02274(15) 0.01952(15) 0.01910(15) -0.00619(12) -0.00451(12) -0.00694(12)
Mo9 0.02182(15) 0.03394(18) 0.01495(15) -0.00639(13) -0.00455(12) -0.00351(13)
Mo10 0.01349(13) 0.02124(15) 0.02292(16) -0.00601(12) -0.00015(11) -0.00351(11)
Mo11 0.01882(14) 0.01800(15) 0.02698(17) -0.00854(12) -0.00427(12) 0.00113(12)
Mo12 0.01382(13) 0.02763(16) 0.01755(15) -0.00504(12) -0.00054(11) -0.00318(12)
P1 0.0125(4) 0.0152(4) 0.0145(4) -0.0037(3) -0.0025(3) -0.0024(3)
O1 0.0170(12) 0.0350(15) 0.0352(15) -0.0115(12) -0.0003(11) -0.0023(11)
O2 0.0378(15) 0.0295(14) 0.0288(15) -0.0106(12) -0.0083(12) -0.0126(12)
O3 0.0187(12) 0.0467(17) 0.0243(14) -0.0081(12) 0.0018(11) -0.0055(12)
O4 0.0354(15) 0.0314(15) 0.0244(14) 0.0011(12) 0.0011(11) -0.0138(12)
O5 0.0218(13) 0.0393(16) 0.0408(17) -0.0074(13) -0.0149(12) 0.0015(12)
O6 0.0281(14) 0.0212(13) 0.0495(18) -0.0119(12) -0.0083(13) 0.0026(11)
O7 0.0235(13) 0.0311(14) 0.0306(14) -0.0088(12) -0.0124(11) -0.0037(11)
O8 0.0429(17) 0.0369(16) 0.0516(19) -0.0214(14) -0.0163(15) -0.0102(14)
O9 0.0373(16) 0.0228(14) 0.0457(18) -0.0037(13) 0.0019(13) -0.0125(12)
O10 0.0285(14) 0.0238(14) 0.0410(17) -0.0057(12) -0.0059(12) -0.0001(11)
O11 0.0344(15) 0.0575(19) 0.0173(13) -0.0061(13) -0.0061(11) -0.0056(14)
O12 0.0304(14) 0.0451(17) 0.0168(13) -0.0039(12) -0.0015(11) -0.0082(13)
O13 0.0226(12) 0.0280(14) 0.0289(14) -0.0128(11) -0.0071(11) -0.0006(11)
O14 0.0242(12) 0.0230(13) 0.0233(13) -0.0049(10) -0.0021(10) -0.0102(10)
O15 0.0270(13) 0.0212(13) 0.0227(13) -0.0009(10) -0.0042(10) -0.0069(11)
O16 0.0175(11) 0.0149(11) 0.0186(12) -0.0045(9) -0.0022(9) -0.0043(9)
O17 0.0167(11) 0.0268(13) 0.0218(13) -0.0046(10) -0.0037(10) -0.0042(10)
O18 0.0222(12) 0.0240(13) 0.0197(13) -0.0031(10) -0.0037(10) -0.0023(10)
O19 0.0211(12) 0.0268(13) 0.0308(14) -0.0096(11) -0.0031(11) -0.0069(11)
O20 0.0160(11) 0.0211(12) 0.0178(12) -0.0059(10) -0.0058(9) -0.0026(9)
O21 0.0198(12) 0.0233(13) 0.0224(13) -0.0073(10) -0.0048(10) -0.0044(10)
O22 0.0234(13) 0.0410(16) 0.0271(14) -0.0045(12) -0.0106(11) -0.0055(12)
O23 0.0270(13) 0.0349(15) 0.0244(14) -0.0147(12) -0.0057(11) -0.0026(12)
O24 0.0144(11) 0.0177(12) 0.0171(12) -0.0032(9) -0.0034(9) -0.0006(9)
O25 0.0240(12) 0.0224(12) 0.0213(13) -0.0073(10) -0.0020(10) -0.0053(10)
O26 0.0261(13) 0.0321(14) 0.0203(13) -0.0058(11) -0.0101(10) 0.0001(11)
O27 0.0162(11) 0.0172(11) 0.0151(11) -0.0031(9) -0.0021(9) -0.0032(9)
O28 0.0182(12) 0.0203(12) 0.0275(13) -0.0039(10) -0.0012(10) -0.0059(10)
O29 0.0206(12) 0.0219(12) 0.0243(13) -0.0048(10) -0.0030(10) -0.0033(10)
O30 0.0181(12) 0.0260(13) 0.0263(13) -0.0113(11) -0.0034(10) 0.0001(10)
O32 0.0210(12) 0.0312(14) 0.0202(13) -0.0073(11) -0.0033(10) -0.0052(11)
O33 0.0193(12) 0.0256(13) 0.0256(13) -0.0086(11) -0.0037(10) -0.0048(10)
O34 0.0232(12) 0.0264(13) 0.0215(13) -0.0022(11) -0.0071(10) -0.0033(11)
O35 0.0228(12) 0.0261(13) 0.0209(13) -0.0038(10) -0.0040(10) -0.0063(11)
O36 0.0248(13) 0.0287(14) 0.0208(13) -0.0019(11) -0.0061(10) -0.0053(11)
O37 0.0265(13) 0.0205(13) 0.0252(14) 0.0000(10) -0.0035(11) -0.0030(11)
O38 0.0248(13) 0.0192(12) 0.0245(13) -0.0079(10) -0.0006(10) -0.0039(10)
O39 0.0200(12) 0.0232(13) 0.0213(13) -0.0071(10) 0.0003(10) -0.0052(10)
O40 0.0226(12) 0.0232(13) 0.0272(14) -0.0049(11) -0.0039(10) -0.0031(10)
O41 0.0212(12) 0.0199(12) 0.0234(13) -0.0044(10) -0.0056(10) 0.0003(10)
C1 0.052(3) 0.033(2) 0.062(3) -0.011(2) -0.020(3) 0.000(2)
C2 0.039(3) 0.049(3) 0.110(5) -0.040(4) 0.032(3) -0.021(3)
C3 0.105(5) 0.033(3) 0.060(4) -0.023(3) 0.048(4) -0.039(3)
C4 0.114(5) 0.034(3) 0.036(3) -0.005(2) -0.010(3) -0.018(3)
C5 0.050(3) 0.037(3) 0.064(3) -0.022(2) -0.012(3) -0.006(2)
C7 0.032(2) 0.046(3) 0.033(2) -0.012(2) -0.0117(18) -0.0066(19)
C8 0.0180(17) 0.036(2) 0.0247(19) -0.0046(16) -0.0044(14) -0.0093(16)
C9 0.059(3) 0.044(3) 0.045(3) 0.010(2) -0.012(2) 0.007(2)
C10 0.030(2) 0.041(3) 0.059(3) -0.020(2) 0.006(2) -0.003(2)
C11 0.043(3) 0.052(3) 0.045(3) -0.018(2) -0.005(2) -0.001(2)
C12 0.037(2) 0.042(3) 0.037(2) -0.014(2) -0.0049(19) 0.006(2)
C13 0.044(3) 0.034(2) 0.051(3) -0.007(2) -0.020(2) 0.002(2)
C14 0.041(2) 0.047(3) 0.029(2) 0.000(2) -0.0105(19) 0.007(2)
C15 0.032(2) 0.042(3) 0.049(3) -0.019(2) -0.006(2) 0.002(2)
C16 0.0192(17) 0.033(2) 0.029(2) -0.0029(17) -0.0094(15) -0.0076(16)
C17 0.042(3) 0.078(4) 0.061(4) -0.024(3) 0.009(3) -0.007(3)
C18 0.060(3) 0.048(3) 0.033(3) -0.014(2) -0.011(2) 0.011(2)
C19 0.031(2) 0.033(2) 0.027(2) -0.0038(17) -0.0095(16) -0.0085(17)
C20 0.063(3) 0.031(2) 0.036(3) -0.004(2) 0.000(2) -0.008(2)
C21 0.045(3) 0.066(3) 0.054(3) -0.024(3) 0.003(2) -0.009(3)
N1 0.038(2) 0.075(3) 0.096(4) -0.054(3) 0.007(2) -0.015(2)
N2 0.037(2) 0.062(3) 0.097(4) -0.042(3) 0.002(2) -0.014(2)
N3 0.042(2) 0.0255(18) 0.037(2) -0.0103(16) 0.0129(17) -0.0112(16)
N4 0.0282(19) 0.052(2) 0.055(3) -0.023(2) 0.0080(17) -0.0058(18)
N5 0.0293(18) 0.041(2) 0.056(3) -0.0191(19) 0.0016(17) -0.0018(16)
N6 0.041(2) 0.074(3) 0.034(2) -0.015(2) 0.0023(18) 0.011(2)
N7 0.0294(17) 0.0329(19) 0.0330(19) -0.0074(15) -0.0052(14) -0.0040(15)
N12 0.040(2) 0.036(2) 0.051(2) -0.0142(18) -0.0127(18) 0.0024(17)
N13 0.0360(19) 0.039(2) 0.0297(19) -0.0085(16) -0.0035(15) -0.0097(16)
N14 0.0289(17) 0.039(2) 0.0266(18) -0.0045(15) -0.0070(14) -0.0081(15)
N15 0.0288(17) 0.0322(18) 0.0290(18) -0.0064(14) -0.0079(14) -0.0066(14)
C6 0.030(3) 0.024(3) 0.027(3) -0.005(3) 0.002(3) -0.008(3)
N8 0.031(3) 0.027(3) 0.030(3) -0.006(3) 0.004(3) -0.003(3)
N9 0.032(3) 0.030(3) 0.033(3) -0.011(2) 0.004(2) -0.007(2)
N10 0.028(3) 0.026(3) 0.030(3) -0.012(3) 0.006(3) -0.006(3)
N11 0.032(3) 0.028(3) 0.031(3) -0.009(2) 0.001(2) -0.005(2)
C22 0.062(7) 0.044(6) 0.030(5) -0.013(5) 0.007(5) -0.022(6)
C6' 0.056(4) 0.033(3) 0.040(4) -0.013(3) 0.011(4) -0.020(3)
N8' 0.064(4) 0.041(3) 0.045(4) -0.008(3) 0.006(3) -0.015(3)
N9' 0.063(5) 0.041(4) 0.043(4) -0.013(3) 0.013(4) -0.020(4)
N10' 0.072(4) 0.046(3) 0.046(4) -0.007(3) 0.010(3) -0.012(3)
N11' 0.057(4) 0.042(3) 0.041(4) -0.016(3) 0.015(4) -0.021(3)
C22' 0.098(10) 0.032(5) 0.053(8) -0.015(5) 0.034(7) -0.014(7)
C23 0.046(6) 0.080(8) 0.032(5) -0.001(5) 0.010(4) -0.007(6)
O1W 0.064(2) 0.048(2) 0.057(2) -0.0087(17) -0.0112(18) 0.0023(18)

loop_
_atom_type_symbol
_atom_type_description
_atom_type_scat_dispersion_real
_atom_type_scat_dispersion_imag
_atom_type_scat_source
C C 0.0033 0.0016 'International Tables Vol C Tables 4.2.6.8 and 6.1.1.4'
H H 0.0000 0.0000 'International Tables Vol C Tables 4.2.6.8 and 6.1.1.4'
N N 0.0061 0.0033 'International Tables Vol C Tables 4.2.6.8 and 6.1.1.4'
O O 0.0106 0.0060 'International Tables Vol C Tables 4.2.6.8 and 6.1.1.4'
P P 0.1023 0.0942 'International Tables Vol C Tables 4.2.6.8 and 6.1.1.4'
Mo Mo -1.6832 0.6857 'International Tables Vol C Tables 4.2.6.8 and 6.1.1.4'

loop_
_geom_angle_atom_site_label_1
_geom_angle_atom_site_label_2
_geom_angle_atom_site_label_3
_geom_angle
_geom_angle_site_symmetry_1
_geom_angle_site_symmetry_3
_geom_angle_publ_flag
O10 Mo1 O29 104.13(11) . . ?
O10 Mo1 O38 103.56(12) . . ?
O29 Mo1 O38 96.30(10) . . ?
O10 Mo1 O34 101.14(12) . . ?
O29 Mo1 O34 85.01(10) . . ?
O38 Mo1 O34 154.11(10) . . ?
O10 Mo1 O37 99.30(11) . . ?
O29 Mo1 O37 154.87(10) . . ?
O38 Mo1 O37 86.83(10) . . ?
O34 Mo1 O37 81.65(10) . . ?
O10 Mo1 O16 170.70(10) . . ?
O29 Mo1 O16 85.09(9) . . ?
O38 Mo1 O16 73.77(9) . . ?
O34 Mo1 O16 80.61(9) . . ?
O37 Mo1 O16 71.81(8) . . ?
O8 Mo2 O19 103.06(13) . . ?
O8 Mo2 O7 102.35(13) . . ?
O19 Mo2 O7 97.16(11) . . ?
O8 Mo2 O23 100.48(12) . . ?
O19 Mo2 O23 154.70(10) . . ?
O7 Mo2 O23 86.68(11) . . ?
O8 Mo2 O13 102.17(12) . . ?
O19 Mo2 O13 84.84(10) . . ?
O7 Mo2 O13 154.25(10) . . ?
O23 Mo2 O13 81.25(10) . . ?
O8 Mo2 O20 170.77(12) . . ?
O19 Mo2 O20 85.72(9) . . ?
O7 Mo2 O20 73.39(9) . . ?
O23 Mo2 O20 71.36(9) . . ?
O13 Mo2 O20 81.20(9) . . ?
O9 Mo3 O40 104.52(12) . . ?
O9 Mo3 O15 101.48(13) . . ?
O40 Mo3 O15 97.34(11) . . ?
O9 Mo3 O19 101.54(12) . . ?
O40 Mo3 O19 85.81(11) . . ?
O15 Mo3 O19 155.15(10) . . ?
O9 Mo3 O28 97.59(11) . . ?
O40 Mo3 O28 156.24(10) . . ?
O15 Mo3 O28 86.51(10) . . ?
O19 Mo3 O28 81.31(10) . . ?
O9 Mo3 O27 168.98(10) . . ?
O40 Mo3 O27 86.25(9) . . ?
O15 Mo3 O27 74.39(9) . . ?
O19 Mo3 O27 81.27(9) . . ?
O28 Mo3 O27 72.16(8) . . ?
O12 Mo4 O25 104.00(12) . . ?
O12 Mo4 O39 103.63(11) . . ?
O25 Mo4 O39 98.05(10) . . ?
O12 Mo4 O15 100.08(12) . . ?
O25 Mo4 O15 153.55(10) . . ?
O39 Mo4 O15 86.67(10) . . ?
O12 Mo4 O18 99.91(11) . . ?
O25 Mo4 O18 84.04(10) . . ?
O39 Mo4 O18 155.05(10) . . ?
O15 Mo4 O18 81.16(9) . . ?
O12 Mo4 O27 170.95(10) . . ?
O25 Mo4 O27 85.03(9) . . ?
O39 Mo4 O27 74.06(9) . . ?
O15 Mo4 O27 71.19(8) . . ?
O18 Mo4 O27 81.40(8) . . ?
O22 Mo5 O18 102.95(11) . . ?
O22 Mo5 O41 102.79(12) . . ?
O18 Mo5 O41 96.21(10) . . ?
O22 Mo5 O21 101.47(11) . . ?
O18 Mo5 O21 86.05(10) . . ?
O41 Mo5 O21 154.44(10) . . ?
O22 Mo5 O17 99.40(11) . . ?
O18 Mo5 O17 156.26(10) . . ?
O41 Mo5 O17 86.50(10) . . ?
O21 Mo5 O17 81.74(9) . . ?
O22 Mo5 O24 170.29(10) . . ?
O18 Mo5 O24 86.52(9) . . ?
O41 Mo5 O24 73.67(9) . . ?
O21 Mo5 O24 81.09(8) . . ?
O17 Mo5 O24 71.56(8) . . ?
O4 Mo6 O36 104.40(12) . . ?
O4 Mo6 O37 101.77(12) . . ?
O36 Mo6 O37 97.52(11) . . ?
O4 Mo6 O14 99.88(12) . . ?
O36 Mo6 O14 153.89(10) . . ?
O37 Mo6 O14 86.68(11) . . ?
O4 Mo6 O35 102.93(11) . . ?
O36 Mo6 O35 84.61(10) . . ?
O37 Mo6 O35 153.83(10) . . ?
O14 Mo6 O35 80.71(10) . . ?
O4 Mo6 O16 170.05(11) . . ?
O36 Mo6 O16 85.17(9) . . ?
O37 Mo6 O16 73.85(9) . . ?
O14 Mo6 O16 71.20(8) . . ?
O35 Mo6 O16 80.38(8) . . ?
O5 Mo7 O34 103.08(12) . . ?
O5 Mo7 O26 101.32(12) . . ?
O34 Mo7 O26 97.22(10) . . ?
O5 Mo7 O7 100.13(12) . . ?
O34 Mo7 O7 155.00(10) . . ?
O26 Mo7 O7 87.15(11) . . ?
O5 Mo7 O33 102.07(12) . . ?
O34 Mo7 O33 84.79(10) . . ?
O26 Mo7 O33 155.41(10) . . ?
O7 Mo7 O33 81.38(10) . . ?
O5 Mo7 O20 170.58(11) . . ?
O34 Mo7 O20 85.86(9) . . ?
O26 Mo7 O20 74.26(9) . . ?
O7 Mo7 O20 71.59(9) . . ?
O33 Mo7 O20 81.47(8) . . ?
O2 Mo8 O14 102.32(11) . . ?
O2 Mo8 O21 102.26(12) . . ?
O14 Mo8 O21 97.00(10) . . ?
O2 Mo8 O25 101.71(11) . . ?
O14 Mo8 O25 155.04(10) . . ?
O21 Mo8 O25 84.40(10) . . ?
O2 Mo8 O38 100.06(12) . . ?
O14 Mo8 O38 87.40(10) . . ?
O21 Mo8 O38 155.73(10) . . ?
O25 Mo8 O38 81.84(10) . . ?
O2 Mo8 O16 171.64(11) . . ?
O14 Mo8 O16 74.62(9) . . ?
O21 Mo8 O16 85.91(9) . . ?
O25 Mo8 O16 80.65(8) . . ?
O38 Mo8 O16 72.21(8) . . ?
O11 Mo9 O32 103.39(12) . . ?
O11 Mo9 O23 102.32(13) . . ?
O32 Mo9 O23 96.67(11) . . ?
O11 Mo9 O26 100.04(12) . . ?
O32 Mo9 O26 154.82(10) . . ?
O23 Mo9 O26 87.16(11) . . ?
O11 Mo9 O36 101.38(12) . . ?
O32 Mo9 O36 85.10(10) . . ?
O23 Mo9 O36 155.11(10) . . ?
O26 Mo9 O36 81.34(10) . . ?
O11 Mo9 O20 171.47(11) . . ?
O32 Mo9 O20 84.85(9) . . ?
O23 Mo9 O20 74.14(9) . . ?
O26 Mo9 O20 72.23(9) . . ?
O36 Mo9 O20 81.32(8) . . ?
O1 Mo10 O33 103.82(12) . . ?
O1 Mo10 O28 100.39(11) . . ?
O33 Mo10 O28 97.26(10) . . ?
O1 Mo10 O29 102.97(11) . . ?
O33 Mo10 O29 85.74(10) . . ?
O28 Mo10 O29 155.00(10) . . ?
O1 Mo10 O39 98.55(11) . . ?
O33 Mo10 O39 156.44(9) . . ?
O28 Mo10 O39 85.75(10) . . ?
O29 Mo10 O39 82.12(9) . . ?
O1 Mo10 O27 169.02(11) . . ?
O33 Mo10 O27 86.41(9) . . ?
O28 Mo10 O27 73.97(8) . . ?
O29 Mo10 O27 81.50(8) . . ?
O39 Mo10 O27 71.91(8) . . ?
O6 Mo11 O30 102.14(12) . . ?
O6 Mo11 O13 103.90(12) . . ?
O30 Mo11 O13 98.71(11) . . ?
O6 Mo11 O41 97.34(12) . . ?
O30 Mo11 O41 87.46(10) . . ?
O13 Mo11 O41 156.00(10) . . ?
O6 Mo11 O40 100.54(11) . . ?
O30 Mo11 O40 155.54(10) . . ?
O13 Mo11 O40 84.57(10) . . ?
O41 Mo11 O40 80.64(10) . . ?
O6 Mo11 O24 168.67(11) . . ?
O30 Mo11 O24 74.97(9) . . ?
O13 Mo11 O24 87.42(9) . . ?
O41 Mo11 O24 71.72(8) . . ?
O40 Mo11 O24 81.00(8) . . ?
O3 Mo12 O35 104.22(12) . . ?
O3 Mo12 O17 102.66(11) . . ?
O35 Mo12 O17 97.82(11) . . ?
O3 Mo12 O32 102.61(11) . . ?
O35 Mo12 O32 86.35(10) . . ?
O17 Mo12 O32 152.49(9) . . ?
O3 Mo12 O30 98.85(11) . . ?
O35 Mo12 O30 155.32(10) . . ?
O17 Mo12 O30 85.42(10) . . ?
O32 Mo12 O30 80.12(10) . . ?
O3 Mo12 O24 169.16(11) . . ?
O35 Mo12 O24 86.47(9) . . ?
O17 Mo12 O24 73.68(8) . . ?
O32 Mo12 O24 79.49(8) . . ?
O30 Mo12 O24 70.89(8) . . ?
O20 P1 O16 109.53(13) . . ?
O20 P1 O27 109.25(12) . . ?
O16 P1 O27 110.03(12) . . ?
O20 P1 O24 109.40(13) . . ?
O16 P1 O24 109.44(12) . . ?
O27 P1 O24 109.18(13) . . ?
Mo2 O7 Mo7 126.06(12) . . ?
Mo11 O13 Mo2 151.57(14) . . ?
Mo8 O14 Mo6 125.36(12) . . ?
Mo3 O15 Mo4 125.19(12) . . ?
P1 O16 Mo8 126.29(13) . . ?
P1 O16 Mo1 125.83(12) . . ?
Mo8 O16 Mo1 88.97(7) . . ?
P1 O16 Mo6 126.37(12) . . ?
Mo8 O16 Mo6 88.74(7) . . ?
Mo1 O16 Mo6 88.46(7) . . ?
Mo12 O17 Mo5 125.81(12) . . ?
Mo5 O18 Mo4 150.44(14) . . ?
Mo2 O19 Mo3 151.21(13) . . ?
P1 O20 Mo9 125.91(12) . . ?
P1 O20 Mo7 125.86(12) . . ?
Mo9 O20 Mo7 88.98(8) . . ?
P1 O20 Mo2 126.09(13) . . ?
Mo9 O20 Mo2 89.16(7) . . ?
Mo7 O20 Mo2 88.91(7) . . ?
Mo8 O21 Mo5 151.58(13) . . ?
Mo9 O23 Mo2 125.26(12) . . ?
P1 O24 Mo11 126.23(12) . . ?
P1 O24 Mo5 125.92(12) . . ?
Mo11 O24 Mo5 89.74(7) . . ?
P1 O24 Mo12 125.08(12) . . ?
Mo11 O24 Mo12 89.25(7) . . ?
Mo5 O24 Mo12 88.95(7) . . ?
Mo4 O25 Mo8 154.15(13) . . ?
Mo7 O26 Mo9 124.46(13) . . ?
P1 O27 Mo3 126.28(12) . . ?
P1 O27 Mo10 125.40(12) . . ?
Mo3 O27 Mo10 90.12(7) . . ?
P1 O27 Mo4 125.45(12) . . ?
Mo3 O27 Mo4 89.18(7) . . ?
Mo10 O27 Mo4 88.79(7) . . ?
Mo10 O28 Mo3 123.73(11) . . ?
Mo1 O29 Mo10 152.12(14) . . ?
Mo11 O30 Mo12 124.87(12) . . ?
Mo9 O32 Mo12 152.29(14) . . ?
Mo10 O33 Mo7 150.73(13) . . ?
Mo7 O34 Mo1 152.62(14) . . ?
Mo12 O35 Mo6 151.54(13) . . ?
Mo6 O36 Mo9 152.61(14) . . ?
Mo6 O37 Mo1 125.85(13) . . ?
Mo1 O38 Mo8 124.95(12) . . ?
Mo4 O39 Mo10 125.24(12) . . ?
Mo3 O40 Mo11 151.28(15) . . ?
Mo5 O41 Mo11 124.72(12) . . ?
N3 C1 C2 119.4(5) . . ?
C3 C2 C1 120.4(5) . . ?
C2 C3 C4 117.8(5) . . ?
C2 C3 C6 103.4(7) . . ?
C4 C3 C6 138.8(7) . . ?
C5 C4 C3 120.9(6) . . ?
N3 C5 C4 119.3(5) . . ?
N12 C7 C19 119.4(4) . . ?
N15 C8 N14 112.0(4) . . ?
N15 C8 C16 124.5(3) . . ?
N14 C8 C16 123.5(4) . . ?
N12 C9 C14 120.0(4) . . ?
N5 C10 C20 113.1(4) . . ?
C12 C11 C18 119.0(5) . . ?
C11 C12 C21 118.9(4) . . ?
C11 C12 C15 120.0(4) . . ?
C21 C12 C15 121.0(4) . . ?
N7 C13 C20 110.5(4) . . ?
C9 C14 C16 119.2(4) . . ?
N4 C15 N1 112.3(4) . . ?
N4 C15 C12 124.6(4) . . ?
N1 C15 C12 123.1(4) . . ?
C14 C16 C19 118.4(4) . . ?
C14 C16 C8 119.4(4) . . ?
C19 C16 C8 122.2(4) . . ?
N6 C17 C21 119.1(5) . . ?
N6 C18 C11 120.1(5) . . ?
C7 C19 C16 120.2(4) . . ?
C13 C20 C10 115.4(4) . . ?
C17 C21 C12 119.6(5) . . ?
N2 N1 C15 105.8(4) . . ?
N1 N2 N5 106.8(4) . . ?
C5 N3 C1 122.1(4) . . ?
N5 N4 C15 101.6(3) . . ?
N2 N5 N4 113.6(4) . . ?
N2 N5 C10 121.4(3) . . ?
N4 N5 C10 125.0(4) . . ?
C18 N6 C17 123.3(4) . . ?
N13 N7 N15 114.0(3) . . ?
N13 N7 C13 121.7(3) . . ?
N15 N7 C13 124.0(3) . . ?
C9 N12 C7 122.7(4) . . ?
N7 N13 N14 106.1(3) . . ?
N13 N14 C8 106.3(3) . . ?
C8 N15 N7 101.6(3) . . ?
N8 C6 N11 113.7(9) . . ?
N8 C6 C3 112.7(9) . . ?
N11 C6 C3 133.5(8) . . ?
C6 N8 N10 100.0(9) . . ?
N11 N9 N10 106.4(8) . . ?
N9 N10 N8 113.5(10) . . ?
N9 N10 C22 124.1(10) . . ?
N8 N10 C22 121.9(10) . . ?
N9 N11 C6 106.3(7) . . ?
N10 C22 C23 111.4(9) . . ?
N11' C6' N8' 111.9(10) . . ?
N10' N8' C6' 106.7(9) . . ?
N11' N9' N10' 114.7(12) . . ?
N11' N9' C22' 121.8(12) . . ?
N10' N9' C22' 123.4(12) . . ?
N8' N10' N9' 104.8(10) . . ?
C6' N11' N9' 101.8(12) . . ?
N9' C22' C23 111.5(9) . 2_675 ?
C22 C23 C22' 114.2(9) . 2_675 ?

loop_
_geom_bond_atom_site_label_1
_geom_bond_atom_site_label_2
_geom_bond_distance
_geom_bond_site_symmetry_2
_geom_bond_publ_flag
Mo1 O10 1.678(3) . ?
Mo1 O29 1.840(2) . ?
Mo1 O38 1.851(2) . ?
Mo1 O34 1.985(2) . ?
Mo1 O37 1.994(2) . ?
Mo1 O16 2.447(2) . ?
Mo2 O8 1.677(3) . ?
Mo2 O19 1.843(2) . ?
Mo2 O7 1.843(2) . ?
Mo2 O23 1.997(2) . ?
Mo2 O13 2.008(2) . ?
Mo2 O20 2.450(2) . ?
Mo3 O9 1.684(2) . ?
Mo3 O40 1.816(2) . ?
Mo3 O15 1.847(2) . ?
Mo3 O19 1.993(3) . ?
Mo3 O28 2.013(2) . ?
Mo3 O27 2.420(2) . ?
Mo4 O12 1.676(2) . ?
Mo4 O25 1.827(2) . ?
Mo4 O39 1.837(2) . ?
Mo4 O15 2.004(2) . ?
Mo4 O18 2.023(2) . ?
Mo4 O27 2.452(2) . ?
Mo5 O22 1.681(2) . ?
Mo5 O18 1.831(2) . ?
Mo5 O41 1.852(2) . ?
Mo5 O21 1.982(2) . ?
Mo5 O17 2.005(2) . ?
Mo5 O24 2.436(2) . ?
Mo6 O4 1.666(2) . ?
Mo6 O36 1.824(2) . ?
Mo6 O37 1.847(2) . ?
Mo6 O14 2.001(2) . ?
Mo6 O35 2.012(2) . ?
Mo6 O16 2.456(2) . ?
Mo7 O5 1.675(3) . ?
Mo7 O34 1.831(2) . ?
Mo7 O26 1.853(2) . ?
Mo7 O7 1.992(2) . ?
Mo7 O33 2.008(2) . ?
Mo7 O20 2.430(2) . ?
Mo8 O2 1.674(2) . ?
Mo8 O14 1.836(2) . ?
Mo8 O21 1.841(2) . ?
Mo8 O25 1.993(2) . ?
Mo8 O38 1.994(2) . ?
Mo8 O16 2.420(2) . ?
Mo9 O11 1.667(3) . ?
Mo9 O32 1.825(2) . ?
Mo9 O23 1.855(2) . ?
Mo9 O26 1.992(2) . ?
Mo9 O36 2.005(2) . ?
Mo9 O20 2.425(2) . ?
Mo10 O1 1.668(2) . ?
Mo10 O33 1.827(2) . ?
Mo10 O28 1.881(2) . ?
Mo10 O29 1.971(2) . ?
Mo10 O39 2.009(2) . ?
Mo10 O27 2.431(2) . ?
Mo11 O6 1.675(2) . ?
Mo11 O30 1.824(2) . ?
Mo11 O13 1.831(2) . ?
Mo11 O41 2.011(2) . ?
Mo11 O40 2.018(2) . ?
Mo11 O24 2.414(2) . ?
Mo12 O3 1.686(2) . ?
Mo12 O35 1.813(2) . ?
Mo12 O17 1.841(2) . ?
Mo12 O32 1.982(2) . ?
Mo12 O30 2.030(2) . ?
Mo12 O24 2.452(2) . ?
P1 O20 1.528(2) . ?
P1 O16 1.528(2) . ?
P1 O27 1.531(2) . ?
P1 O24 1.532(2) . ?
C1 N3 1.329(6) . ?
C1 C2 1.361(7) . ?
C2 C3 1.366(9) . ?
C3 C4 1.367(8) . ?
C3 C6 1.515(10) . ?
C4 C5 1.355(7) . ?
C5 N3 1.325(6) . ?
C7 N12 1.334(5) . ?
C7 C19 1.361(5) . ?
C8 N15 1.332(5) . ?
C8 N14 1.347(5) . ?
C8 C16 1.452(5) . ?
C9 N12 1.332(6) . ?
C9 C14 1.373(6) . ?
C10 N5 1.475(5) . ?
C10 C20 1.519(6) . ?
C11 C12 1.375(6) . ?
C11 C18 1.379(6) . ?
C12 C21 1.404(6) . ?
C12 C15 1.465(6) . ?
C13 N7 1.449(5) . ?
C13 C20 1.516(6) . ?
C14 C16 1.386(5) . ?
C15 N4 1.333(5) . ?
C15 N1 1.344(5) . ?
C16 C19 1.396(5) . ?
C17 N6 1.335(6) . ?
C17 C21 1.366(6) . ?
C18 N6 1.318(6) . ?
N1 N2 1.309(5) . ?
N2 N5 1.316(5) . ?
N4 N5 1.320(4) . ?
N7 N13 1.314(4) . ?
N7 N15 1.330(4) . ?
N13 N14 1.319(5) . ?
C6 N8 1.321(12) . ?
C6 N11 1.345(12) . ?
N8 N10 1.367(13) . ?
N9 N11 1.310(9) . ?
N9 N10 1.317(12) . ?
N10 C22 1.467(16) . ?
C22 C23 1.534(15) . ?
C6' N11' 1.296(13) . ?
C6' N8' 1.367(14) . ?
N8' N10' 1.294(10) . ?
N9' N11' 1.313(14) . ?
N9' N10' 1.325(13) . ?
N9' C22' 1.502(17) . ?
C22' C23 1.541(14) 2_675 ?
